data_4515234
loop_
_publ_author_name
'Dutta, Champak'
'Rana, Samim Sohel'
'Choudhury, Joyanta'

_publ_section_title
;
 Leveraging Metallotropism-Enabled Substrate Activation in
 Cobalt-Catalyzed Annulation Chemistry: Protic NHC Template Is the Key
;
_journal_name_full 'ACS Catalysis'
_journal_page_first 10674
_journal_paper_doi 10.1021/acscatal.9b04125
_journal_year 2019
_chemical_formula_moiety 'C F3 O3 S, C23 H18 N3, C2 H3 N'
_chemical_formula_sum 'C26 H21 F3 N4 O3 S'
_chemical_formula_weight 527.48
_space_group_crystal_system monoclinic
_space_group_IT_number 14
_space_group_name_Hall '-P 2ybc'
_space_group_name_H-M_alt 'P 1 21/c 1'
_symmetry_space_group_name_Hall '-P 2ybc'
_symmetry_space_group_name_H-M 'P 1 21/c 1'
_atom_sites_solution_hydrogens geom
_audit_creation_date 2019-02-23
_audit_creation_method
;
Olex2 1.2
(compiled 2018.05.29 svn.r3508 for OlexSys, GUI svn.r5506)
;
_cell_angle_alpha 90
_cell_angle_beta 106.515(3)
_cell_angle_gamma 90
_cell_formula_units_Z 4
_cell_length_a 14.1180(12)
_cell_length_b 8.4571(7)
_cell_length_c 21.1896(18)
_cell_measurement_reflns_used 6970
_cell_measurement_temperature 140(2)
_cell_measurement_theta_max 25.83
_cell_measurement_theta_min 2.61
_cell_volume 2425.6(4)
_computing_cell_refinement 'Bruker SAINT'
_computing_data_collection 'Bruker APEX2'
_computing_data_reduction 'Bruker SAINT'
_computing_molecular_graphics 'Bruker SHELXTL'
_computing_publication_material 'Bruker SHELXTL'
_computing_structure_refinement 'SHELXL-2014 (Sheldrick 2014)'
_computing_structure_solution 'SHELXS-97 (Sheldrick 2008)'
_diffrn_ambient_temperature 140.0
_diffrn_measured_fraction_theta_full 0.999
_diffrn_measured_fraction_theta_max 0.998
_diffrn_measurement_device_type 'Bruker APEX-II CCD'
_diffrn_measurement_method '\f and \w scans'
_diffrn_radiation_type MoK\a
_diffrn_radiation_wavelength 0.71073
_diffrn_reflns_av_R_equivalents 0.1769
_diffrn_reflns_av_unetI/netI 0.1395
_diffrn_reflns_Laue_measured_fraction_full 0.999
_diffrn_reflns_Laue_measured_fraction_max 0.998
_diffrn_reflns_limit_h_max 19
_diffrn_reflns_limit_h_min -19
_diffrn_reflns_limit_k_max 11
_diffrn_reflns_limit_k_min -11
_diffrn_reflns_limit_l_max 29
_diffrn_reflns_limit_l_min -29
_diffrn_reflns_number 42048
_diffrn_reflns_point_group_measured_fraction_full 0.999
_diffrn_reflns_point_group_measured_fraction_max 0.998
_diffrn_reflns_theta_full 25.242
_diffrn_reflns_theta_max 29.596
_diffrn_reflns_theta_min 2.609
_diffrn_standards_number 0
_exptl_absorpt_coefficient_mu 0.194
_exptl_absorpt_correction_T_max 0.7459
_exptl_absorpt_correction_T_min 0.6658
_exptl_absorpt_correction_type none
_exptl_absorpt_process_details none
_exptl_crystal_colour 'yellow needle'
_exptl_crystal_density_diffrn 1.445
_exptl_crystal_description 'needle shape'
_exptl_crystal_F_000 1092
_exptl_crystal_size_max 0.3
_exptl_crystal_size_mid 0.2
_exptl_crystal_size_min 0.1
_refine_diff_density_max 0.696
_refine_diff_density_min -0.620
_refine_diff_density_rms 0.081
_refine_ls_extinction_method none
_refine_ls_goodness_of_fit_ref 1.094
_refine_ls_hydrogen_treatment constr
_refine_ls_matrix_type full
_refine_ls_number_parameters 336
_refine_ls_number_reflns 6809
_refine_ls_number_restraints 0
_refine_ls_restrained_S_all 1.094
_refine_ls_R_factor_all 0.2011
_refine_ls_R_factor_gt 0.1016
_refine_ls_shift/su_max 0.000
_refine_ls_shift/su_mean 0.000
_refine_ls_structure_factor_coef Fsqd
_refine_ls_weighting_details 'w=1/[\s^2^(Fo^2^)+(0.0327P)^2^+4.9476P] where P=(Fo^2^+2Fc^2^)/3'
_refine_ls_weighting_scheme calc
_refine_ls_wR_factor_gt 0.1442
_refine_ls_wR_factor_ref 0.1722
_reflns_Friedel_coverage 0.000
_reflns_number_gt 3602
_reflns_number_total 6809
_reflns_threshold_expression 'I > 2\s(I)'
_cod_data_source_file cs9b04125_si_006.cif
_cod_data_source_block mo_cd_3b_0m_a
_cod_depositor_comments
;

2020-09-02
Z value and formula fixed to values more according to usual
chemical conventions.                 miguel
;
_cod_original_formula_weight 43.06
_cod_original_formula_moiety '0.08(C F3 O3 S), 0.08(C23 H18 N3), 0.08(C2 H3 N)'
_cod_original_formula_units_Z 49
_cod_original_formula_sum 'C2.12 H1.80 F0.24 N0.33 O0.24 S0.08'
_cod_database_code 4515234
_shelx_shelxl_version_number 2018/1
_shelx_space_group_comment
;
The symmetry employed for this shelxl refinement is uniquely defined
by the following loop, which should always be used as a source of
symmetry information in preference to the above space-group names.
They are only intended as comments.
;
_olex2_refinement_description
;
1. Fixed Uiso
 At 1.2 times of:
  All C(H) groups
 At 1.5 times of:
  All C(H,H,H) groups
2.a Aromatic/amide H refined with riding coordinates:
 C00I(H00I), C00J(H00J), C00L(H00L), C00M(H00M), C00N(H00N), C00P(H00P),
 C00Q(H00Q), C00R(H00R), C00S(H00S), C00T(H00T), C00U(H00U), C00V(H00V),
 C00W(H00W), C00X(H00X), C00Z(H00Z)
2.b Idealised Me refined as rotating group:
 C00O(H00A,H00B,H00C), C011(H01A,H01B,H01C)
;
_olex2_submission_special_instructions 'No special instructions were received'

loop_
_space_group_symop_operation_xyz
'x, y, z'
'-x, y+1/2, -z+1/2'
'-x, -y, -z'
'x, -y-1/2, z-1/2'

loop_
_atom_site_label
_atom_site_type_symbol
_atom_site_fract_x
_atom_site_fract_y
_atom_site_fract_z
_atom_site_U_iso_or_equiv
_atom_site_adp_type
_atom_site_occupancy
_atom_site_site_symmetry_order
_atom_site_calc_flag
_atom_site_refinement_flags_posn
S001 S 0.69231(8) 0.83644(11) 0.51822(5) 0.0301(2) Uani 1 1 d .
F002 F 0.7198(2) 1.0500(3) 0.43698(12) 0.0535(7) Uani 1 1 d .
N003 N 0.56481(18) 0.7863(3) 0.33323(13) 0.0160(6) Uani 1 1 d .
N004 N 0.61913(19) 0.5316(3) 0.36911(13) 0.0172(6) Uani 1 1 d .
O005 O 0.7272(2) 0.8233(4) 0.58824(12) 0.0467(8) Uani 1 1 d .
N006 N 0.5497(2) 1.0227(3) 0.28585(14) 0.0251(7) Uani 1 1 d .
O007 O 0.7296(3) 0.7237(3) 0.48219(14) 0.0587(10) Uani 1 1 d .
C008 C 0.8142(2) 0.7247(4) 0.30326(16) 0.0166(7) Uani 1 1 d .
C009 C 0.7873(2) 0.4330(4) 0.37136(16) 0.0173(7) Uani 1 1 d .
C00A C 0.5492(2) 0.6467(4) 0.36248(15) 0.0151(7) Uani 1 1 d .
F00B F 0.7169(3) 1.1405(3) 0.53015(15) 0.0963(13) Uani 1 1 d .
C00C C 0.6455(2) 0.8065(4) 0.30739(15) 0.0170(7) Uani 1 1 d .
C00D C 0.7092(2) 0.5553(4) 0.35119(15) 0.0163(7) Uani 1 1 d .
N00E N 0.2320(2) 0.6404(4) 0.31927(16) 0.0378(9) Uani 1 1 d .
O00F O 0.5877(2) 0.8663(5) 0.49198(16) 0.0659(11) Uani 1 1 d .
F00G F 0.8424(2) 1.0140(5) 0.52189(17) 0.1004(13) Uani 1 1 d .
C00H C 0.7205(2) 0.6893(4) 0.31996(15) 0.0161(7) Uani 1 1 d .
C00I C 0.8904(2) 0.7972(4) 0.34940(18) 0.0235(8) Uani 1 1 d .
H00I H 0.883885 0.821195 0.391764 0.028 Uiso 1 1 calc R
C00J C 0.8535(3) 0.4394(4) 0.43361(17) 0.0237(8) Uani 1 1 d .
H00J H 0.846671 0.518521 0.463829 0.028 Uiso 1 1 calc R
C00K C 0.5095(2) 0.9257(4) 0.31907(16) 0.0210(7) Uani 1 1 d .
C00L C 0.6055(3) 0.3890(4) 0.39603(17) 0.0242(8) Uani 1 1 d .
H00L H 0.653781 0.308560 0.399915 0.029 Uiso 1 1 calc R
C00M C 0.9875(3) 0.7991(4) 0.27316(19) 0.0262(8) Uani 1 1 d .
H00M H 1.046764 0.825081 0.262752 0.031 Uiso 1 1 calc R
C00N C 0.4666(2) 0.6182(4) 0.38373(17) 0.0239(8) Uani 1 1 d .
H00N H 0.417982 0.698297 0.379377 0.029 Uiso 1 1 calc R
C00O C 0.4216(2) 0.9672(4) 0.34092(18) 0.0275(8) Uani 1 1 d .
H00A H 0.401427 1.076037 0.327728 0.041 Uiso 1 1 calc GR
H00B H 0.437978 0.958190 0.388933 0.041 Uiso 1 1 calc GR
H00C H 0.367279 0.894880 0.320534 0.041 Uiso 1 1 calc GR
C00P C 0.6334(3) 0.9510(4) 0.27853(17) 0.0225(8) Uani 1 1 d .
H00P H 0.676618 0.996415 0.256380 0.027 Uiso 1 1 calc R
C00Q C 0.9296(3) 0.3307(4) 0.45190(18) 0.0280(8) Uani 1 1 d .
H00Q H 0.974632 0.334620 0.494775 0.034 Uiso 1 1 calc R
C00R C 0.9771(2) 0.8354(4) 0.33405(18) 0.0274(8) Uani 1 1 d .
H00R H 1.029328 0.886745 0.365773 0.033 Uiso 1 1 calc R
C00S C 0.9400(3) 0.2163(4) 0.40769(18) 0.0276(9) Uani 1 1 d .
H00S H 0.992477 0.141915 0.420200 0.033 Uiso 1 1 calc R
C00T C 0.5252(3) 0.3588(4) 0.41734(18) 0.0280(8) Uani 1 1 d .
H00T H 0.517813 0.259316 0.436261 0.034 Uiso 1 1 calc R
C00U C 0.8747(3) 0.2100(4) 0.34568(18) 0.0287(9) Uani 1 1 d .
H00U H 0.881915 0.130988 0.315509 0.034 Uiso 1 1 calc R
C00V C 0.7985(3) 0.3185(4) 0.32717(17) 0.0236(8) Uani 1 1 d .
H00V H 0.753843 0.314545 0.284168 0.028 Uiso 1 1 calc R
C00W C 0.8246(3) 0.6880(4) 0.24183(17) 0.0257(8) Uani 1 1 d .
H00W H 0.772200 0.637819 0.209784 0.031 Uiso 1 1 calc R
C00X C 0.4545(3) 0.4752(4) 0.41102(18) 0.0283(9) Uani 1 1 d .
H00X H 0.397656 0.456316 0.425500 0.034 Uiso 1 1 calc R
C00Y C 0.1867(3) 0.5873(4) 0.35041(18) 0.0283(9) Uani 1 1 d .
C00Z C 0.9117(3) 0.7250(5) 0.22742(18) 0.0299(9) Uani 1 1 d .
H00Z H 0.919184 0.698783 0.185499 0.036 Uiso 1 1 calc R
C010 C 0.7439(3) 1.0196(5) 0.5010(2) 0.0410(11) Uani 1 1 d .
C011 C 0.1291(3) 0.5196(5) 0.3907(2) 0.0442(11) Uani 1 1 d .
H01A H 0.160563 0.421608 0.411116 0.066 Uiso 1 1 calc GR
H01B H 0.062162 0.496396 0.363120 0.066 Uiso 1 1 calc GR
H01C H 0.125894 0.594982 0.425174 0.066 Uiso 1 1 calc GR

loop_
_atom_site_aniso_label
_atom_site_aniso_U_11
_atom_site_aniso_U_22
_atom_site_aniso_U_33
_atom_site_aniso_U_23
_atom_site_aniso_U_13
_atom_site_aniso_U_12
S001 0.0496(6) 0.0211(4) 0.0204(5) 0.0010(4) 0.0115(4) -0.0014(5)
F002 0.0748(18) 0.0446(15) 0.0365(14) 0.0217(12) 0.0086(13) -0.0062(14)
N003 0.0129(13) 0.0196(14) 0.0146(14) 0.0019(12) 0.0024(11) 0.0010(11)
N004 0.0191(14) 0.0158(14) 0.0175(14) 0.0001(11) 0.0068(12) -0.0021(12)
O005 0.078(2) 0.0456(18) 0.0178(14) 0.0077(13) 0.0151(14) 0.0117(17)
N006 0.0239(16) 0.0245(16) 0.0278(17) 0.0071(13) 0.0089(13) 0.0093(13)
O007 0.108(3) 0.0319(16) 0.0329(17) -0.0072(14) 0.0157(18) 0.0253(18)
C008 0.0174(16) 0.0132(15) 0.0191(17) 0.0037(14) 0.0050(14) 0.0049(14)
C009 0.0201(17) 0.0163(16) 0.0191(17) 0.0020(14) 0.0111(15) 0.0018(14)
C00A 0.0131(16) 0.0160(16) 0.0139(16) -0.0011(13) 0.0001(13) 0.0009(13)
F00B 0.194(4) 0.0205(14) 0.059(2) -0.0127(14) 0.010(2) 0.008(2)
C00C 0.0177(17) 0.0182(17) 0.0152(16) -0.0004(14) 0.0049(14) -0.0002(14)
C00D 0.0150(16) 0.0201(17) 0.0157(17) -0.0030(14) 0.0075(14) -0.0008(14)
N00E 0.0223(17) 0.055(2) 0.036(2) 0.0085(18) 0.0073(16) 0.0034(17)
O00F 0.0289(17) 0.111(3) 0.056(2) 0.006(2) 0.0079(15) -0.0120(19)
F00G 0.0514(19) 0.136(3) 0.095(3) 0.037(2) -0.0104(18) -0.048(2)
C00H 0.0176(17) 0.0188(17) 0.0129(16) -0.0003(13) 0.0063(13) 0.0018(14)
C00I 0.0208(18) 0.0235(19) 0.0261(19) -0.0029(15) 0.0066(16) 0.0034(15)
C00J 0.0272(19) 0.0199(17) 0.025(2) -0.0021(15) 0.0089(16) 0.0029(16)
C00K 0.0194(18) 0.0219(18) 0.0200(18) -0.0004(15) 0.0029(15) 0.0035(15)
C00L 0.0250(19) 0.0179(17) 0.031(2) 0.0032(15) 0.0104(17) -0.0002(15)
C00M 0.0162(18) 0.0215(19) 0.043(2) 0.0066(17) 0.0123(17) 0.0034(15)
C00N 0.0194(18) 0.0268(19) 0.027(2) 0.0042(16) 0.0086(16) 0.0028(15)
C00O 0.0219(19) 0.028(2) 0.032(2) 0.0011(17) 0.0063(17) 0.0087(16)
C00P 0.0230(18) 0.0244(18) 0.0226(18) 0.0076(15) 0.0105(15) 0.0039(16)
C00Q 0.0239(19) 0.031(2) 0.0243(19) 0.0048(17) -0.0003(16) 0.0033(17)
C00R 0.0163(18) 0.0259(19) 0.037(2) -0.0040(18) 0.0027(16) -0.0021(16)
C00S 0.026(2) 0.0231(19) 0.036(2) 0.0093(17) 0.0143(18) 0.0100(16)
C00T 0.026(2) 0.026(2) 0.034(2) 0.0026(17) 0.0125(17) -0.0082(16)
C00U 0.039(2) 0.0233(19) 0.028(2) 0.0010(16) 0.0169(18) 0.0088(17)
C00V 0.0302(19) 0.0193(17) 0.0219(18) 0.0020(15) 0.0084(16) 0.0062(16)
C00W 0.0221(18) 0.037(2) 0.0185(18) -0.0028(16) 0.0066(15) -0.0052(17)
C00X 0.0218(19) 0.036(2) 0.031(2) 0.0008(17) 0.0124(17) -0.0057(17)
C00Y 0.028(2) 0.029(2) 0.027(2) 0.0029(17) 0.0066(18) 0.0120(17)
C00Z 0.030(2) 0.039(2) 0.027(2) -0.0008(18) 0.0173(18) 0.0003(18)
C010 0.050(3) 0.030(2) 0.035(2) 0.0030(19) 0.000(2) -0.011(2)
C011 0.065(3) 0.034(2) 0.044(3) 0.015(2) 0.032(2) 0.014(2)

loop_
_atom_type_symbol
_atom_type_description
_atom_type_scat_dispersion_real
_atom_type_scat_dispersion_imag
_atom_type_scat_source
C C 0.0033 0.0016 'International Tables Vol C Tables 4.2.6.8 and 6.1.1.4'
H H 0.0000 0.0000 'International Tables Vol C Tables 4.2.6.8 and 6.1.1.4'
N N 0.0061 0.0033 'International Tables Vol C Tables 4.2.6.8 and 6.1.1.4'
O O 0.0106 0.0060 'International Tables Vol C Tables 4.2.6.8 and 6.1.1.4'
S S 0.1246 0.1234 'International Tables Vol C Tables 4.2.6.8 and 6.1.1.4'
F F 0.0171 0.0103 'International Tables Vol C Tables 4.2.6.8 and 6.1.1.4'

loop_
_geom_angle_atom_site_label_1
_geom_angle_atom_site_label_2
_geom_angle_atom_site_label_3
_geom_angle
O005 S001 O00F 115.22(19)
O005 S001 C010 103.83(19)
O007 S001 O005 115.92(18)
O007 S001 O00F 114.0(2)
O007 S001 C010 103.8(2)
O00F S001 C010 101.5(2)
C00A N003 C00C 122.0(3)
C00A N003 C00K 131.8(3)
C00K N003 C00C 106.1(3)
C00A N004 C00D 122.7(3)
C00A N004 C00L 119.1(3)
C00L N004 C00D 118.1(3)
C00K N006 C00P 107.6(3)
C00I C008 C00H 119.2(3)
C00I C008 C00W 119.8(3)
C00W C008 C00H 121.0(3)
C00J C009 C00D 119.5(3)
C00J C009 C00V 119.6(3)
C00V C009 C00D 120.7(3)
N003 C00A C00N 123.5(3)
N004 C00A N003 116.9(3)
N004 C00A C00N 119.6(3)
N003 C00C C00H 119.0(3)
C00P C00C N003 105.8(3)
C00P C00C C00H 134.9(3)
N004 C00D C009 117.8(3)
C00H C00D N004 118.9(3)
C00H C00D C009 123.2(3)
C00C C00H C008 118.6(3)
C00D C00H C008 121.5(3)
C00D C00H C00C 119.7(3)
C008 C00I H00I 120.0
C008 C00I C00R 120.0(3)
C00R C00I H00I 120.0
C009 C00J H00J 119.9
C00Q C00J C009 120.1(3)
C00Q C00J H00J 119.9
N003 C00K C00O 126.7(3)
N006 C00K N003 110.0(3)
N006 C00K C00O 123.2(3)
N004 C00L H00L 118.9
C00T C00L N004 122.2(3)
C00T C00L H00L 118.9
C00R C00M H00M 120.2
C00Z C00M H00M 120.2
C00Z C00M C00R 119.7(3)
C00A C00N H00N 119.7
C00X C00N C00A 120.5(3)
C00X C00N H00N 119.7
C00K C00O H00A 109.5
C00K C00O H00B 109.5
C00K C00O H00C 109.5
H00A C00O H00B 109.5
H00A C00O H00C 109.5
H00B C00O H00C 109.5
N006 C00P H00P 124.8
C00C C00P N006 110.4(3)
C00C C00P H00P 124.8
C00J C00Q H00Q 120.0
C00J C00Q C00S 119.9(3)
C00S C00Q H00Q 120.0
C00I C00R H00R 119.9
C00M C00R C00I 120.2(3)
C00M C00R H00R 119.9
C00Q C00S H00S 119.9
C00U C00S C00Q 120.2(3)
C00U C00S H00S 119.9
C00L C00T H00T 120.6
C00L C00T C00X 118.8(3)
C00X C00T H00T 120.6
C00S C00U H00U 119.9
C00S C00U C00V 120.1(3)
C00V C00U H00U 119.9
C009 C00V H00V 120.0
C00U C00V C009 120.0(3)
C00U C00V H00V 120.0
C008 C00W H00W 120.2
C00Z C00W C008 119.6(3)
C00Z C00W H00W 120.2
C00N C00X C00T 119.7(3)
C00N C00X H00X 120.1
C00T C00X H00X 120.1
N00E C00Y C011 179.6(5)
C00M C00Z C00W 120.6(3)
C00M C00Z H00Z 119.7
C00W C00Z H00Z 119.7
F002 C010 S001 112.0(3)
F002 C010 F00G 106.6(4)
F00B C010 S001 113.0(3)
F00B C010 F002 108.0(4)
F00B C010 F00G 106.7(4)
F00G C010 S001 110.3(3)
C00Y C011 H01A 109.5
C00Y C011 H01B 109.5
C00Y C011 H01C 109.5
H01A C011 H01B 109.5
H01A C011 H01C 109.5
H01B C011 H01C 109.5

loop_
_geom_bond_atom_site_label_1
_geom_bond_atom_site_label_2
_geom_bond_distance
S001 O005 1.429(3)
S001 O007 1.414(3)
S001 O00F 1.445(3)
S001 C010 1.793(4)
F002 C010 1.326(5)
N003 C00A 1.380(4)
N003 C00C 1.408(4)
N003 C00K 1.399(4)
N004 C00A 1.365(4)
N004 C00D 1.441(4)
N004 C00L 1.371(4)
N006 C00K 1.310(4)
N006 C00P 1.376(4)
C008 C00H 1.493(4)
C008 C00I 1.376(5)
C008 C00W 1.386(4)
C009 C00D 1.483(4)
C009 C00J 1.384(5)
C009 C00V 1.387(5)
C00A C00N 1.385(4)
F00B C010 1.306(5)
C00C C00H 1.419(4)
C00C C00P 1.355(4)
C00D C00H 1.345(4)
N00E C00Y 1.134(5)
F00G C010 1.335(5)
C00I H00I 0.9500
C00I C00R 1.391(5)
C00J H00J 0.9500
C00J C00Q 1.382(5)
C00K C00O 1.485(5)
C00L H00L 0.9500
C00L C00T 1.358(5)
C00M H00M 0.9500
C00M C00R 1.374(5)
C00M C00Z 1.374(5)
C00N H00N 0.9500
C00N C00X 1.372(5)
C00O H00A 0.9800
C00O H00B 0.9800
C00O H00C 0.9800
C00P H00P 0.9500
C00Q H00Q 0.9500
C00Q C00S 1.384(5)
C00R H00R 0.9500
C00S H00S 0.9500
C00S C00U 1.375(5)
C00T H00T 0.9500
C00T C00X 1.382(5)
C00U H00U 0.9500
C00U C00V 1.383(5)
C00V H00V 0.9500
C00W H00W 0.9500
C00W C00Z 1.385(5)
C00X H00X 0.9500
C00Y C011 1.454(5)
C00Z H00Z 0.9500
C011 H01A 0.9800
C011 H01B 0.9800
C011 H01C 0.9800
